data_4320455
loop_
_publ_author_name
'Paul V. Bernhardt'
'Evan G. Moore'
'Mark J. Riley'

_publ_section_title
;
 Photoinduced Electron Transfer and Electronic Energy Transfer in
 Naphthyl-Appended Cyclams
;
_journal_name_full 'Inorganic Chemistry'
_journal_page_first 5799
_journal_page_last 5805
_journal_paper_doi 10.1021/ic0102586
_journal_volume 40
_journal_year 2001
_chemical_formula_sum 'C23 H38 Cl2 Cu N6 O9'
_chemical_formula_weight 677.03
_chemical_name_systematic
;
   ?
;
_space_group_IT_number 14
_symmetry_cell_setting monoclinic
_symmetry_space_group_name_Hall '-P 2ybc'
_symmetry_space_group_name_H-M 'P 1 21/c 1'
_atom_sites_solution_hydrogens geom
_atom_sites_solution_primary Patterson
_atom_sites_solution_secondary difmap
_audit_creation_method SHELXL-97
_cell_angle_alpha 90.00
_cell_angle_beta 106.60(2)
_cell_angle_gamma 90.00
_cell_formula_units_Z 4
_cell_length_a 8.542(4)
_cell_length_b 29.042(5)
_cell_length_c 12.166(4)
_cell_measurement_reflns_used 25
_cell_measurement_temperature 296(2)
_cell_measurement_theta_max 14
_cell_measurement_theta_min 10
_cell_volume 2892.3(18)
_computing_cell_refinement 'SET4 in CAD4'
_computing_data_collection CAD4
_computing_data_reduction XCAD4
_computing_molecular_graphics PLATON
_computing_publication_material WINGX
_computing_structure_refinement 'SHELXL-97 (Sheldrick, 1997)'
_computing_structure_solution SHELXS
_diffrn_ambient_temperature 296(2)
_diffrn_measured_fraction_theta_full 0.999
_diffrn_measured_fraction_theta_max 0.999
_diffrn_measurement_device_type CAD4
_diffrn_radiation_monochromator graphite
_diffrn_radiation_source 'fine-focus sealed tube'
_diffrn_radiation_type MoK\a
_diffrn_radiation_wavelength 0.71073
_diffrn_reflns_av_R_equivalents 0.0298
_diffrn_reflns_av_sigmaI/netI 0.0873
_diffrn_reflns_limit_h_max 10
_diffrn_reflns_limit_h_min 0
_diffrn_reflns_limit_k_max 34
_diffrn_reflns_limit_k_min 0
_diffrn_reflns_limit_l_max 13
_diffrn_reflns_limit_l_min -14
_diffrn_reflns_number 5431
_diffrn_reflns_theta_full 24.98
_diffrn_reflns_theta_max 24.98
_diffrn_reflns_theta_min 1.88
_diffrn_standards_decay_% 'less than 5%'
_diffrn_standards_interval_time 7200
_diffrn_standards_number 3
_exptl_absorpt_coefficient_mu 1.000
_exptl_absorpt_correction_T_max 0.9066
_exptl_absorpt_correction_T_min 0.6346
_exptl_absorpt_correction_type \y-scans
_exptl_crystal_colour red
_exptl_crystal_density_diffrn 1.555
_exptl_crystal_density_method 'not measured'
_exptl_crystal_description prism
_exptl_crystal_F_000 1412
_exptl_crystal_size_max 0.50
_exptl_crystal_size_mid 0.20
_exptl_crystal_size_min 0.10
_refine_diff_density_max 0.762
_refine_diff_density_min -0.625
_refine_diff_density_rms 0.092
_refine_ls_extinction_method none
_refine_ls_goodness_of_fit_ref 1.011
_refine_ls_hydrogen_treatment constr
_refine_ls_matrix_type full
_refine_ls_number_parameters 370
_refine_ls_number_reflns 5074
_refine_ls_number_restraints 0
_refine_ls_restrained_S_all 1.011
_refine_ls_R_factor_all 0.1493
_refine_ls_R_factor_gt 0.0591
_refine_ls_shift/su_max 0.001
_refine_ls_shift/su_mean 0.000
_refine_ls_structure_factor_coef Fsqd
_refine_ls_weighting_details 'calc w=1/[\s^2^(Fo^2^)+(0.0947P)^2^+3.8809P] where P=(Fo^2^+2Fc^2^)/3'
_refine_ls_weighting_scheme calc
_refine_ls_wR_factor_gt 0.1516
_refine_ls_wR_factor_ref 0.1934
_reflns_number_gt 2612
_reflns_number_total 5074
_reflns_threshold_expression >2sigma(I)
_cod_data_source_file ic0102586_3.cif
_cod_data_source_block em5
_cod_original_cell_volume 2892.3(17)
_cod_database_code 4320455

loop_
_symmetry_equiv_pos_as_xyz
'x, y, z'
'-x, y+1/2, -z+1/2'
'-x, -y, -z'
'x, -y-1/2, z-1/2'

loop_
_atom_site_label
_atom_site_type_symbol
_atom_site_fract_x
_atom_site_fract_y
_atom_site_fract_z
_atom_site_U_iso_or_equiv
_atom_site_adp_type
_atom_site_occupancy
_atom_site_symmetry_multiplicity
_atom_site_calc_flag
_atom_site_refinement_flags
_atom_site_disorder_assembly
_atom_site_disorder_group
Cu1 Cu 0.24015(9) 0.12024(3) 0.03051(7) 0.0383(3) Uani 1 1 d . . .
N1 N 0.2051(6) 0.15343(17) 0.1658(4) 0.0379(12) Uani 1 1 d . . .
H1 H 0.1607 0.1812 0.1396 0.045 Uiso 1 1 calc R . .
N2 N 0.0336(6) 0.08622(18) 0.0234(4) 0.0397(12) Uani 1 1 d . . .
H2C H 0.0635 0.0585 0.0578 0.048 Uiso 1 1 calc R . .
N3 N 0.2726(6) 0.09100(18) -0.1114(4) 0.0422(13) Uani 1 1 d . . .
H3C H 0.3240 0.0637 -0.0891 0.051 Uiso 1 1 calc R . .
N4 N 0.4399(6) 0.15744(17) 0.0360(4) 0.0379(12) Uani 1 1 d . . .
H4C H 0.4038 0.1857 0.0074 0.045 Uiso 1 1 calc R . .
N5 N 0.4028(6) 0.23341(17) 0.1764(4) 0.0416(13) Uani 1 1 d . . .
H5C H 0.3486 0.2465 0.2218 0.050 Uiso 1 1 d R . .
N6 N 0.0638(8) 0.00694(19) -0.1226(5) 0.0584(16) Uani 1 1 d . . .
H6A H 0.1094 -0.0077 -0.1700 0.070 Uiso 1 1 d R . .
H6B H 0.1387 0.0117 -0.0557 0.070 Uiso 1 1 d R . .
C1 C 0.4818(8) 0.1912(2) 0.2324(5) 0.0416(15) Uani 1 1 d . . .
C2 C 0.3498(7) 0.1630(2) 0.2640(5) 0.0404(15) Uani 1 1 d . . .
H2A H 0.3968 0.1339 0.2969 0.049 Uiso 1 1 calc R . .
H2B H 0.3149 0.1794 0.3223 0.049 Uiso 1 1 calc R . .
C3 C 0.0793(8) 0.1278(2) 0.2022(6) 0.0459(16) Uani 1 1 d . . .
H3A H 0.0303 0.1475 0.2477 0.055 Uiso 1 1 calc R . .
H3B H 0.1282 0.1015 0.2488 0.055 Uiso 1 1 calc R . .
C4 C -0.0484(8) 0.1118(2) 0.0966(6) 0.0449(16) Uani 1 1 d . . .
H4A H -0.1266 0.0921 0.1177 0.054 Uiso 1 1 calc R . .
H4B H -0.1066 0.1381 0.0550 0.054 Uiso 1 1 calc R . .
C5 C -0.0778(8) 0.0767(2) -0.0910(6) 0.0478(17) Uani 1 1 d . . .
H5A H -0.1215 0.1057 -0.1262 0.057 Uiso 1 1 calc R . .
H5B H -0.1688 0.0586 -0.0820 0.057 Uiso 1 1 calc R . .
C6 C -0.0007(8) 0.0512(2) -0.1723(6) 0.0453(16) Uani 1 1 d . . .
C7 C 0.1272(8) 0.0807(2) -0.2058(6) 0.0486(17) Uani 1 1 d . . .
H7A H 0.1607 0.0649 -0.2656 0.058 Uiso 1 1 calc R . .
H7B H 0.0766 0.1095 -0.2377 0.058 Uiso 1 1 calc R . .
C8 C 0.3886(8) 0.1203(2) -0.1490(6) 0.0480(16) Uani 1 1 d . . .
H8A H 0.3318 0.1464 -0.1922 0.058 Uiso 1 1 calc R . .
H8B H 0.4384 0.1028 -0.1982 0.058 Uiso 1 1 calc R . .
C9 C 0.5175(8) 0.1367(3) -0.0451(6) 0.0514(18) Uani 1 1 d . . .
H9A H 0.5855 0.1110 -0.0090 0.062 Uiso 1 1 calc R . .
H9B H 0.5865 0.1593 -0.0673 0.062 Uiso 1 1 calc R . .
C10 C 0.5573(7) 0.1655(2) 0.1506(5) 0.0426(16) Uani 1 1 d . . .
H10A H 0.6492 0.1830 0.1412 0.051 Uiso 1 1 calc R . .
H10B H 0.5985 0.1360 0.1844 0.051 Uiso 1 1 calc R . .
C11 C -0.1394(9) 0.0420(3) -0.2833(6) 0.068(2) Uani 1 1 d . . .
H11A H -0.0965 0.0257 -0.3370 0.103 Uiso 1 1 calc R . .
H11B H -0.1851 0.0707 -0.3163 0.103 Uiso 1 1 calc R . .
H11C H -0.2230 0.0238 -0.2657 0.103 Uiso 1 1 calc R . .
C12 C 0.6157(9) 0.2000(3) 0.3441(6) 0.061(2) Uani 1 1 d . . .
H12A H 0.5704 0.2161 0.3968 0.092 Uiso 1 1 calc R . .
H12B H 0.7006 0.2183 0.3286 0.092 Uiso 1 1 calc R . .
H12C H 0.6603 0.1711 0.3771 0.092 Uiso 1 1 calc R . .
C13 C 0.5120(9) 0.2688(2) 0.1511(7) 0.0526(18) Uani 1 1 d . . .
H13A H 0.5639 0.2564 0.0963 0.063 Uiso 1 1 calc R . .
H13B H 0.5972 0.2758 0.2210 0.063 Uiso 1 1 calc R . .
C14 C 0.4244(8) 0.3124(2) 0.1038(6) 0.0444(16) Uani 1 1 d . . .
C15 C 0.2595(8) 0.3159(2) 0.0693(6) 0.0456(16) Uani 1 1 d . . .
H15 H 0.1976 0.2898 0.0727 0.055 Uiso 1 1 calc R . .
C16 C 0.1777(8) 0.3574(2) 0.0285(5) 0.0432(16) Uani 1 1 d . . .
C17 C 0.0075(9) 0.3613(2) -0.0057(6) 0.0522(18) Uani 1 1 d . . .
H17 H -0.0560 0.3357 -0.0014 0.063 Uiso 1 1 calc R . .
C18 C -0.0664(10) 0.4019(3) -0.0450(6) 0.058(2) Uani 1 1 d . . .
H18 H -0.1798 0.4036 -0.0680 0.070 Uiso 1 1 calc R . .
C19 C 0.0248(11) 0.4408(3) -0.0514(6) 0.065(2) Uani 1 1 d . . .
H19 H -0.0278 0.4683 -0.0786 0.079 Uiso 1 1 calc R . .
C20 C 0.1900(11) 0.4390(2) -0.0183(6) 0.058(2) Uani 1 1 d . . .
H20 H 0.2499 0.4654 -0.0220 0.070 Uiso 1 1 calc R . .
C21 C 0.2749(9) 0.3964(2) 0.0230(6) 0.0474(18) Uani 1 1 d . . .
C22 C 0.4448(10) 0.3924(2) 0.0569(6) 0.0530(19) Uani 1 1 d . . .
H22 H 0.5089 0.4178 0.0519 0.064 Uiso 1 1 calc R . .
C23 C 0.5170(9) 0.3516(2) 0.0974(6) 0.0496(17) Uani 1 1 d . . .
H23 H 0.6304 0.3498 0.1213 0.059 Uiso 1 1 calc R . .
Cl1 Cl 0.5128(2) 0.02749(7) 0.1957(2) 0.0693(6) Uani 1 1 d . . .
O1 O 0.3736(7) 0.0506(2) 0.1454(7) 0.112(3) Uani 1 1 d . . .
O2 O 0.5049(11) -0.0181(2) 0.1862(12) 0.182(5) Uani 1 1 d . . .
O3 O 0.6493(9) 0.0476(3) 0.1829(10) 0.157(4) Uani 1 1 d . . .
O4 O 0.5242(18) 0.0344(6) 0.3131(11) 0.255(7) Uani 1 1 d . . .
Cl2 Cl 0.0549(3) 0.22020(8) -0.1645(2) 0.0753(6) Uani 1 1 d . . .
O5 O 0.2311(8) 0.2268(3) -0.1466(6) 0.104(2) Uani 1 1 d . . .
O6 O 0.0477(12) 0.1880(3) -0.0820(8) 0.155(4) Uani 1 1 d . . .
O7 O -0.0242(13) 0.1999(4) -0.2696(7) 0.167(4) Uani 1 1 d . . .
O8 O -0.0134(9) 0.2604(2) -0.1521(9) 0.149(4) Uani 1 1 d . . .
O9 O -0.1296(17) 0.2239(4) 0.0638(10) 0.193(5) Uani 1 1 d . . .

loop_
_atom_site_aniso_label
_atom_site_aniso_U_11
_atom_site_aniso_U_22
_atom_site_aniso_U_33
_atom_site_aniso_U_23
_atom_site_aniso_U_13
_atom_site_aniso_U_12
Cu1 0.0338(4) 0.0426(5) 0.0412(4) -0.0025(4) 0.0151(3) -0.0012(4)
N1 0.036(3) 0.039(3) 0.041(3) 0.003(2) 0.015(2) 0.001(2)
N2 0.037(3) 0.042(3) 0.044(3) 0.000(2) 0.017(2) 0.003(2)
N3 0.046(3) 0.037(3) 0.049(3) 0.002(3) 0.021(3) 0.000(2)
N4 0.035(3) 0.035(3) 0.046(3) 0.001(2) 0.016(2) 0.002(2)
N5 0.046(3) 0.035(3) 0.043(3) -0.004(2) 0.011(3) 0.004(2)
N6 0.076(4) 0.044(4) 0.065(4) -0.003(3) 0.034(3) -0.002(3)
C1 0.040(4) 0.041(4) 0.040(4) 0.002(3) 0.006(3) 0.002(3)
C2 0.043(4) 0.042(4) 0.033(3) -0.001(3) 0.004(3) -0.001(3)
C3 0.045(4) 0.054(4) 0.044(4) -0.005(3) 0.021(3) -0.005(3)
C4 0.042(4) 0.047(4) 0.055(4) 0.002(3) 0.029(3) -0.001(3)
C5 0.036(4) 0.058(4) 0.051(4) -0.008(3) 0.014(3) -0.004(3)
C6 0.042(4) 0.046(4) 0.046(4) 0.000(3) 0.010(3) 0.000(3)
C7 0.053(4) 0.048(4) 0.045(4) -0.004(3) 0.014(3) -0.005(3)
C8 0.052(4) 0.049(4) 0.052(4) -0.006(4) 0.029(3) 0.000(4)
C9 0.042(4) 0.056(4) 0.066(5) -0.005(4) 0.030(4) -0.005(3)
C10 0.031(3) 0.036(4) 0.056(4) -0.001(3) 0.005(3) 0.000(3)
C11 0.057(5) 0.085(6) 0.057(5) -0.018(4) 0.006(4) -0.021(4)
C12 0.054(5) 0.062(5) 0.056(5) 0.001(4) -0.002(4) -0.010(4)
C13 0.050(4) 0.037(4) 0.069(5) 0.007(3) 0.014(4) 0.000(3)
C14 0.052(4) 0.039(4) 0.044(4) -0.003(3) 0.015(3) -0.004(3)
C15 0.056(4) 0.032(4) 0.050(4) -0.001(3) 0.018(4) -0.004(3)
C16 0.056(4) 0.041(4) 0.033(3) -0.004(3) 0.013(3) -0.001(3)
C17 0.055(4) 0.045(4) 0.050(4) -0.005(3) 0.004(3) -0.001(3)
C18 0.060(5) 0.059(5) 0.050(5) 0.001(4) 0.005(4) 0.012(4)
C19 0.091(6) 0.047(5) 0.053(5) -0.004(4) 0.013(4) 0.020(5)
C20 0.087(6) 0.034(4) 0.052(4) 0.000(3) 0.017(4) -0.002(4)
C21 0.065(5) 0.042(4) 0.033(4) -0.004(3) 0.010(3) -0.002(3)
C22 0.073(5) 0.038(4) 0.048(4) -0.002(3) 0.017(4) -0.013(4)
C23 0.052(4) 0.044(4) 0.052(4) -0.008(3) 0.016(3) -0.011(3)
Cl1 0.0509(11) 0.0491(11) 0.1071(18) 0.0192(11) 0.0212(11) 0.0098(9)
O1 0.068(4) 0.099(5) 0.163(7) 0.051(5) 0.023(4) 0.034(4)
O2 0.140(7) 0.044(4) 0.397(17) 0.000(7) 0.132(9) 0.008(4)
O3 0.087(5) 0.098(6) 0.317(13) 0.029(7) 0.107(7) -0.002(4)
O4 0.243(15) 0.36(2) 0.129(10) 0.037(12) -0.003(9) -0.036(14)
Cl2 0.0844(16) 0.0607(13) 0.0786(16) -0.0047(12) 0.0197(13) 0.0112(12)
O5 0.080(5) 0.122(6) 0.114(6) 0.012(4) 0.037(4) 0.017(4)
O6 0.162(8) 0.161(8) 0.137(7) 0.065(6) 0.038(6) -0.051(7)
O7 0.192(10) 0.176(9) 0.096(6) -0.048(6) -0.018(6) 0.033(8)
O8 0.102(6) 0.074(5) 0.243(10) -0.046(6) 0.005(6) 0.037(4)
O9 0.272(14) 0.153(9) 0.185(11) -0.002(8) 0.115(10) -0.007(9)

loop_
_atom_type_symbol
_atom_type_description
_atom_type_scat_dispersion_real
_atom_type_scat_dispersion_imag
_atom_type_scat_source
C C 0.0033 0.0016 'International Tables Vol C Tables 4.2.6.8 and 6.1.1.4'
H H 0.0000 0.0000 'International Tables Vol C Tables 4.2.6.8 and 6.1.1.4'
N N 0.0061 0.0033 'International Tables Vol C Tables 4.2.6.8 and 6.1.1.4'
O O 0.0106 0.0060 'International Tables Vol C Tables 4.2.6.8 and 6.1.1.4'
Cl Cl 0.1484 0.1585 'International Tables Vol C Tables 4.2.6.8 and 6.1.1.4'
Cu Cu 0.3201 1.2651 'International Tables Vol C Tables 4.2.6.8 and 6.1.1.4'

loop_
_geom_angle_atom_site_label_1
_geom_angle_atom_site_label_2
_geom_angle_atom_site_label_3
_geom_angle
_geom_angle_site_symmetry_1
_geom_angle_site_symmetry_3
_geom_angle_publ_flag
N1 Cu1 N2 86.3(2) . . ?
N1 Cu1 N4 92.2(2) . . ?
N2 Cu1 N4 176.9(2) . . ?
N1 Cu1 N3 176.1(2) . . ?
N2 Cu1 N3 95.2(2) . . ?
N4 Cu1 N3 86.1(2) . . ?
N1 Cu1 O1 94.6(2) . . ?
N2 Cu1 O1 83.2(2) . . ?
N4 Cu1 O1 99.6(2) . . ?
N3 Cu1 O1 89.2(3) . . ?
N1 Cu1 O6 81.5(3) . . ?
N2 Cu1 O6 86.3(2) . . ?
N4 Cu1 O6 90.8(2) . . ?
N3 Cu1 O6 94.9(3) . . ?
O1 Cu1 O6 169.1(2) . . ?
C3 N1 C2 111.3(5) . . ?
C3 N1 Cu1 107.3(4) . . ?
C2 N1 Cu1 117.9(4) . . ?
C5 N2 C4 112.0(5) . . ?
C5 N2 Cu1 117.2(4) . . ?
C4 N2 Cu1 106.8(4) . . ?
C7 N3 C8 111.7(5) . . ?
C7 N3 Cu1 117.8(4) . . ?
C8 N3 Cu1 107.0(4) . . ?
C9 N4 C10 112.5(5) . . ?
C9 N4 Cu1 107.5(4) . . ?
C10 N4 Cu1 117.2(4) . . ?
C1 N5 C13 116.2(5) . . ?
N5 C1 C10 109.3(5) . . ?
N5 C1 C12 113.7(5) . . ?
C10 C1 C12 108.3(5) . . ?
N5 C1 C2 106.8(5) . . ?
C10 C1 C2 112.3(5) . . ?
C12 C1 C2 106.5(5) . . ?
N1 C2 C1 113.7(5) . . ?
N1 C3 C4 108.1(5) . . ?
N2 C4 C3 108.5(5) . . ?
N2 C5 C6 114.9(5) . . ?
N6 C6 C5 109.9(6) . . ?
N6 C6 C7 112.9(5) . . ?
C5 C6 C7 111.9(6) . . ?
N6 C6 C11 108.3(6) . . ?
C5 C6 C11 106.6(5) . . ?
C7 C6 C11 106.9(6) . . ?
N3 C7 C6 114.5(5) . . ?
N3 C8 C9 108.6(5) . . ?
N4 C9 C8 109.5(5) . . ?
N4 C10 C1 113.0(5) . . ?
N5 C13 C14 113.0(6) . . ?
C15 C14 C23 118.4(6) . . ?
C15 C14 C13 122.9(6) . . ?
C23 C14 C13 118.7(6) . . ?
C14 C15 C16 122.6(6) . . ?
C17 C16 C15 122.7(6) . . ?
C17 C16 C21 119.7(6) . . ?
C15 C16 C21 117.5(6) . . ?
C18 C17 C16 120.9(7) . . ?
C17 C18 C19 121.0(7) . . ?
C20 C19 C18 120.3(7) . . ?
C19 C20 C21 120.9(7) . . ?
C22 C21 C16 119.6(6) . . ?
C22 C21 C20 123.3(7) . . ?
C16 C21 C20 117.2(7) . . ?
C23 C22 C21 120.3(7) . . ?
C22 C23 C14 121.5(7) . . ?
O2 Cl1 O1 116.1(6) . . ?
O2 Cl1 O3 116.4(5) . . ?
O1 Cl1 O3 114.2(5) . . ?
O2 Cl1 O4 102.5(9) . . ?
O1 Cl1 O4 100.6(8) . . ?
O3 Cl1 O4 104.0(8) . . ?
Cl1 O1 Cu1 147.7(4) . . ?
O8 Cl2 O6 113.4(7) . . ?
O8 Cl2 O7 111.2(6) . . ?
O6 Cl2 O7 105.5(7) . . ?
O8 Cl2 O5 109.4(5) . . ?
O6 Cl2 O5 103.6(5) . . ?
O7 Cl2 O5 113.5(6) . . ?
Cl2 O6 Cu1 136.0(6) . . ?

loop_
_geom_bond_atom_site_label_1
_geom_bond_atom_site_label_2
_geom_bond_distance
_geom_bond_site_symmetry_2
_geom_bond_publ_flag
Cu1 N1 2.002(5) . ?
Cu1 N2 2.002(5) . ?
Cu1 N4 2.004(5) . ?
Cu1 N3 2.013(5) . ?
Cu1 O1 2.536(6) . ?
Cu1 O6 2.676(10) . ?
N1 C3 1.476(8) . ?
N1 C2 1.479(8) . ?
N2 C5 1.471(8) . ?
N2 C4 1.481(8) . ?
N3 C7 1.462(8) . ?
N3 C8 1.475(8) . ?
N4 C9 1.466(8) . ?
N4 C10 1.485(8) . ?
N5 C1 1.469(8) . ?
N5 C13 1.477(8) . ?
N6 C6 1.459(8) . ?
C1 C10 1.527(9) . ?
C1 C12 1.527(9) . ?
C1 C2 1.530(9) . ?
C3 C4 1.502(9) . ?
C5 C6 1.528(9) . ?
C6 C7 1.533(9) . ?
C6 C11 1.545(9) . ?
C8 C9 1.498(9) . ?
C13 C14 1.500(9) . ?
C14 C15 1.354(9) . ?
C14 C23 1.403(9) . ?
C15 C16 1.413(9) . ?
C16 C17 1.397(9) . ?
C16 C21 1.416(9) . ?
C17 C18 1.359(10) . ?
C18 C19 1.388(11) . ?
C19 C20 1.353(11) . ?
C20 C21 1.448(10) . ?
C21 C22 1.395(10) . ?
C22 C23 1.361(10) . ?
Cl1 O2 1.329(7) . ?
Cl1 O1 1.351(6) . ?
Cl1 O3 1.352(7) . ?
Cl1 O4 1.417(13) . ?
Cl2 O8 1.332(7) . ?
Cl2 O6 1.386(8) . ?
Cl2 O7 1.395(8) . ?
Cl2 O5 1.470(7) . ?
